data_2207653
loop_
_publ_author_name
'Yong-Hong Li'
'Tian-Rui Ren'
'Jian-Ping Guo'
'Jian-Cheng Liu'

_publ_section_title
;
 Maleopimaric anhydride ethyl ester
;
_journal_coeditor_code SJ6161
_journal_issue 12
_journal_name_full 'Acta Crystallographica Section E'
_journal_page_first o4305
_journal_page_last o4306
_journal_paper_doi 10.1107/S1600536805038390
_journal_volume 61
_journal_year 2005
_chemical_formula_iupac 'C26 H36 O5'
_chemical_formula_moiety 'C26 H36 O5'
_chemical_formula_sum 'C26 H36 O5'
_chemical_formula_weight 428.55
_chemical_melting_point 160.0(10)
_chemical_name_systematic
;
Maleopimaric anhydride ethyl ester
;
_space_group_IT_number 19
_symmetry_cell_setting orthorhombic
_symmetry_space_group_name_Hall 'P 2ac 2ab'
_symmetry_space_group_name_H-M 'P 21 21 21'
_atom_sites_solution_hydrogens geom
_atom_sites_solution_primary direct
_atom_sites_solution_secondary difmap
_audit_creation_method SHELXL-97
_cell_angle_alpha 90.00
_cell_angle_beta 90.00
_cell_angle_gamma 90.00
_cell_formula_units_Z 4
_cell_length_a 9.2973(6)
_cell_length_b 13.2060(9)
_cell_length_c 19.0372(13)
_cell_measurement_reflns_used 3834
_cell_measurement_temperature 293(2)
_cell_measurement_theta_max 27.625
_cell_measurement_theta_min 2.438
_cell_volume 2337.4(3)
_computing_cell_refinement 'SAINT (Bruker, 2000)'
_computing_data_collection 'SMART (Bruker, 2000)'
_computing_data_reduction SAINT
_computing_molecular_graphics 'SHELXTL/PC (Sheldrick, 1999)'
_computing_publication_material SHELXL97
_computing_structure_refinement 'SHELXL97 (Sheldrick, 1997)'
_computing_structure_solution 'SHELXS97 (Sheldrick, 1997)'
_diffrn_ambient_temperature 293(2)
_diffrn_measured_fraction_theta_full 1.000
_diffrn_measured_fraction_theta_max 1.000
_diffrn_measurement_device_type 'Bruker SMART CCD'
_diffrn_measurement_method \w
_diffrn_radiation_monochromator graphite
_diffrn_radiation_source 'fine-focus sealed tube'
_diffrn_radiation_type MoK\a
_diffrn_radiation_wavelength 0.71073
_diffrn_reflns_av_R_equivalents 0.0297
_diffrn_reflns_av_sigmaI/netI 0.0237
_diffrn_reflns_limit_h_max 11
_diffrn_reflns_limit_h_min -10
_diffrn_reflns_limit_k_max 6
_diffrn_reflns_limit_k_min -15
_diffrn_reflns_limit_l_max 21
_diffrn_reflns_limit_l_min -22
_diffrn_reflns_number 9763
_diffrn_reflns_theta_full 25.00
_diffrn_reflns_theta_max 25.00
_diffrn_reflns_theta_min 1.88
_diffrn_standards_decay_% 2.66
_diffrn_standards_number 0
_exptl_absorpt_coefficient_mu 0.083
_exptl_absorpt_correction_T_max 0.9836
_exptl_absorpt_correction_T_min 0.7669
_exptl_absorpt_correction_type multi-scan
_exptl_absorpt_process_details '(SADABS; Sheldrick, 1996)'
_exptl_crystal_colour Colorless
_exptl_crystal_density_diffrn 1.218
_exptl_crystal_density_method 'not measured'
_exptl_crystal_description Block
_exptl_crystal_F_000 928
_exptl_crystal_size_max 0.40
_exptl_crystal_size_mid 0.30
_exptl_crystal_size_min 0.20
_refine_diff_density_max 0.187
_refine_diff_density_min -0.226
_refine_ls_abs_structure_details 'see text'
_refine_ls_extinction_method none
_refine_ls_goodness_of_fit_ref 1.284
_refine_ls_hydrogen_treatment constr
_refine_ls_matrix_type full
_refine_ls_number_parameters 280
_refine_ls_number_reflns 2354
_refine_ls_number_restraints 0
_refine_ls_restrained_S_all 1.284
_refine_ls_R_factor_all 0.0727
_refine_ls_R_factor_gt 0.0701
_refine_ls_shift/su_max 0.000
_refine_ls_shift/su_mean 0.000
_refine_ls_structure_factor_coef Fsqd
_refine_ls_weighting_details 'calc w=1/[\s^2^(Fo^2^)+(0.0503P)^2^+1.3297P] where P=(Fo^2^+2Fc^2^)/3'
_refine_ls_weighting_scheme calc
_refine_ls_wR_factor_gt 0.1550
_refine_ls_wR_factor_ref 0.1562
_reflns_number_gt 2292
_reflns_number_total 2354
_reflns_threshold_expression I>2\s(I)
_cod_data_source_file sj6161.cif
_cod_data_source_block I
_cod_depositor_comments
;
The following automatic conversions were performed:
'_symmetry_cell_setting' value 'Orthorhombic' changed to 'orthorhombic'
according to '/home/saulius/struct/CIF-dictionaries/cif_core.dic'
dictionary named 'cif_core.dic' version 2.4.1 from 2010-06-29.

Automatic conversion script
Id: cif_fix_enum 1527 2010-12-29 10:47:43Z saulius 

The following automatic conversions were performed:

'_chemical_melting_point' value '159-161' was changed to '160.0(10)'
- the average value was taken and precision was estimated.

Automatic conversion script
Id: cif_fix_values 1646 2011-03-28 12:23:43Z adriana 

The following automatic conversions were performed:

'_chemical_melting_point' value '159-161' was changed to '160.0(10)'
- the average value was taken and precision was
estimated.

'_symmetry_cell_setting' value 'Orthorhombic' changed to
'orthorhombic' according to
/home/saulius/struct/CIF-dictionaries/cif_core.dic dictionary named
'cif_core.dic' version 2.4.1 from 2010-06-29.

Automatic conversion script
Id: cif_fix_values 1715 2011-07-08 13:25:40Z adriana 
;
_cod_database_code 2207653
_cod_database_fobs_code 2207653

loop_
_symmetry_equiv_pos_as_xyz
'x, y, z'
'-x+1/2, -y, z+1/2'
'-x, y+1/2, -z+1/2'
'x+1/2, -y+1/2, -z'

loop_
_atom_site_label
_atom_site_fract_x
_atom_site_fract_y
_atom_site_fract_z
_atom_site_U_iso_or_equiv
_atom_site_adp_type
_atom_site_calc_flag
_atom_site_refinement_flags
_atom_site_occupancy
_atom_site_type_symbol
C1 0.3129(5) 0.1995(3) 0.1708(2) 0.0461(11) Uani d . 1 C
H1A 0.3589 0.1332 0.1651 0.055 Uiso calc R 1 H
C2 0.3093(5) 0.2555(4) 0.1005(2) 0.0449(11) Uani d . 1 C
H2A 0.3633 0.2169 0.0653 0.054 Uiso calc R 1 H
C3 0.1528(6) 0.2577(4) 0.0808(3) 0.0495(12) Uani d . 1 C
C4 0.1568(6) 0.1862(4) 0.1899(3) 0.0541(13) Uani d . 1 C
C5 0.3940(5) 0.2622(3) 0.2255(2) 0.0446(11) Uani d . 1 C
H5A 0.3978 0.2269 0.2708 0.053 Uiso calc R 1 H
C6 0.5447(5) 0.2804(4) 0.1965(2) 0.0454(11) Uani d . 1 C
H6A 0.5919 0.2158 0.1888 0.054 Uiso calc R 1 H
H6B 0.6007 0.3181 0.2306 0.054 Uiso calc R 1 H
C7 0.5399(5) 0.3397(3) 0.1270(2) 0.0396(10) Uani d . 1 C
H7A 0.5741 0.2931 0.0905 0.048 Uiso calc R 1 H
C8 0.3777(5) 0.3633(3) 0.1091(2) 0.0378(10) Uani d . 1 C
C9 0.3085(5) 0.4117(3) 0.1713(2) 0.0381(10) Uani d . 1 C
H9A 0.2615 0.4736 0.1676 0.046 Uiso calc R 1 H
C10 0.3166(5) 0.3631(3) 0.2323(2) 0.0391(10) Uani d . 1 C
C11 0.6409(5) 0.4334(3) 0.1244(2) 0.0406(10) Uani d . 1 C
C12 0.6214(5) 0.4801(3) 0.0501(2) 0.0428(11) Uani d . 1 C
H12A 0.6354 0.4233 0.0177 0.051 Uiso calc R 1 H
C13 0.4668(5) 0.5135(4) 0.0385(2) 0.0478(12) Uani d . 1 C
H13A 0.4588 0.5465 -0.0069 0.057 Uiso calc R 1 H
H13B 0.4400 0.5621 0.0743 0.057 Uiso calc R 1 H
C14 0.3648(5) 0.4236(4) 0.0412(2) 0.0465(11) Uani d . 1 C
H14A 0.3848 0.3792 0.0018 0.056 Uiso calc R 1 H
H14B 0.2668 0.4477 0.0363 0.056 Uiso calc R 1 H
C15 0.7967(5) 0.3952(4) 0.1306(3) 0.0497(12) Uani d . 1 C
H15A 0.8127 0.3713 0.1781 0.060 Uiso calc R 1 H
H15B 0.8094 0.3381 0.0992 0.060 Uiso calc R 1 H
C16 0.9086(5) 0.4748(4) 0.1133(3) 0.0570(14) Uani d . 1 C
H16A 1.0039 0.4454 0.1172 0.068 Uiso calc R 1 H
H16B 0.9017 0.5300 0.1468 0.068 Uiso calc R 1 H
C17 0.8867(5) 0.5155(4) 0.0392(3) 0.0589(14) Uani d . 1 C
H17A 0.9023 0.4611 0.0058 0.071 Uiso calc R 1 H
H17B 0.9579 0.5676 0.0301 0.071 Uiso calc R 1 H
C18 0.7354(6) 0.5602(4) 0.0275(2) 0.0515(12) Uani d . 1 C
C19 0.2601(6) 0.3963(4) 0.3030(3) 0.0513(12) Uani d . 1 C
H19A 0.2025 0.3404 0.3218 0.062 Uiso calc R 1 H
C20 0.1630(7) 0.4880(5) 0.2989(3) 0.0792(18) Uani d . 1 C
H20A 0.0852 0.4745 0.2671 0.119 Uiso calc R 1 H
H20B 0.2171 0.5451 0.2824 0.119 Uiso calc R 1 H
H20C 0.1250 0.5025 0.3447 0.119 Uiso calc R 1 H
C21 0.3833(7) 0.4148(6) 0.3544(3) 0.0823(19) Uani d . 1 C
H21A 0.4429 0.3556 0.3568 0.123 Uiso calc R 1 H
H21B 0.3447 0.4292 0.4001 0.123 Uiso calc R 1 H
H21C 0.4396 0.4714 0.3387 0.123 Uiso calc R 1 H
C22 0.6122(5) 0.5084(4) 0.1848(2) 0.0464(11) Uani d . 1 C
H22A 0.6768 0.5648 0.1810 0.070 Uiso calc R 1 H
H22B 0.6270 0.4749 0.2290 0.070 Uiso calc R 1 H
H22C 0.5147 0.5321 0.1821 0.070 Uiso calc R 1 H
C23 0.7228(7) 0.6635(4) 0.0642(3) 0.0638(15) Uani d . 1 C
H23A 0.7977 0.7075 0.0476 0.096 Uiso calc R 1 H
H23B 0.7322 0.6546 0.1140 0.096 Uiso calc R 1 H
H23C 0.6309 0.6929 0.0538 0.096 Uiso calc R 1 H
C24 0.7173(6) 0.5702(4) -0.0517(3) 0.0537(13) Uani d . 1 C
C25 0.6706(9) 0.6826(5) -0.1462(3) 0.088(2) Uani d . 1 C
H25A 0.5737 0.6634 -0.1596 0.106 Uiso calc R 1 H
H25B 0.7379 0.6430 -0.1738 0.106 Uiso calc R 1 H
C26 0.6927(11) 0.7894(5) -0.1589(4) 0.106(3) Uani d . 1 C
H26A 0.6816 0.8032 -0.2082 0.160 Uiso calc R 1 H
H26B 0.7878 0.8081 -0.1443 0.160 Uiso calc R 1 H
H26C 0.6232 0.8278 -0.1328 0.160 Uiso calc R 1 H
O1 0.0709(4) 0.2190(3) 0.13563(19) 0.0581(9) Uani d . 1 O
O2 0.0956(4) 0.2867(3) 0.02942(18) 0.0640(10) Uani d . 1 O
O3 0.1054(4) 0.1569(3) 0.2429(2) 0.0781(12) Uani d . 1 O
O4 0.6928(6) 0.6641(3) -0.07238(18) 0.0772(13) Uani d . 1 O
O5 0.7222(6) 0.5018(3) -0.09284(18) 0.0822(13) Uani d . 1 O

loop_
_atom_site_aniso_label
_atom_site_aniso_U_11
_atom_site_aniso_U_22
_atom_site_aniso_U_33
_atom_site_aniso_U_12
_atom_site_aniso_U_13
_atom_site_aniso_U_23
C1 0.047(3) 0.029(2) 0.062(3) 0.005(2) 0.000(2) -0.001(2)
C2 0.042(3) 0.046(3) 0.047(2) 0.005(2) -0.002(2) -0.017(2)
C3 0.053(3) 0.042(3) 0.054(3) 0.000(2) -0.005(3) -0.016(2)
C4 0.051(3) 0.045(3) 0.067(3) -0.006(2) -0.010(3) 0.002(3)
C5 0.045(3) 0.040(2) 0.049(2) 0.005(2) -0.003(2) 0.003(2)
C6 0.042(3) 0.039(2) 0.055(3) 0.004(2) -0.009(2) -0.001(2)
C7 0.043(2) 0.037(2) 0.039(2) 0.006(2) -0.003(2) -0.006(2)
C8 0.036(2) 0.037(2) 0.041(2) 0.001(2) -0.0038(19) -0.0047(19)
C9 0.037(2) 0.033(2) 0.044(2) 0.003(2) -0.0056(19) -0.005(2)
C10 0.036(2) 0.039(2) 0.042(2) -0.006(2) -0.0053(19) -0.003(2)
C11 0.039(2) 0.043(2) 0.039(2) 0.001(2) 0.0015(19) -0.003(2)
C12 0.052(3) 0.039(2) 0.038(2) 0.000(2) 0.005(2) -0.010(2)
C13 0.062(3) 0.044(3) 0.036(2) 0.015(3) 0.006(2) 0.003(2)
C14 0.041(3) 0.054(3) 0.045(2) 0.002(2) -0.003(2) -0.003(2)
C15 0.046(3) 0.052(3) 0.051(3) -0.004(2) -0.002(2) -0.010(2)
C16 0.038(3) 0.067(3) 0.066(3) 0.000(3) 0.000(2) -0.012(3)
C17 0.051(3) 0.060(3) 0.066(3) -0.015(3) 0.016(3) -0.012(3)
C18 0.067(3) 0.045(3) 0.042(2) -0.006(3) 0.011(2) -0.009(2)
C19 0.059(3) 0.042(3) 0.052(3) -0.005(2) 0.004(2) 0.009(2)
C20 0.102(5) 0.077(4) 0.059(3) 0.022(4) 0.021(3) 0.000(3)
C21 0.095(5) 0.100(5) 0.052(3) -0.018(4) -0.004(3) -0.009(3)
C22 0.052(3) 0.046(3) 0.041(2) -0.006(2) 0.002(2) -0.006(2)
C23 0.083(4) 0.051(3) 0.057(3) -0.009(3) 0.007(3) -0.008(3)
C24 0.060(3) 0.046(3) 0.055(3) -0.010(3) 0.014(3) -0.009(2)
C25 0.113(6) 0.091(5) 0.061(4) -0.022(5) 0.003(4) 0.018(3)
C26 0.152(8) 0.084(5) 0.083(5) 0.013(6) 0.000(5) 0.021(4)
O1 0.0427(18) 0.063(2) 0.068(2) -0.0062(18) -0.0064(17) -0.0017(19)
O2 0.059(2) 0.076(2) 0.057(2) -0.001(2) -0.0202(18) -0.011(2)
O3 0.061(2) 0.091(3) 0.082(3) -0.018(2) 0.002(2) 0.031(2)
O4 0.129(4) 0.053(2) 0.049(2) -0.007(3) 0.007(2) 0.0002(17)
O5 0.132(4) 0.068(2) 0.0458(19) 0.005(3) 0.010(2) -0.011(2)

loop_
_atom_type_symbol
_atom_type_description
_atom_type_scat_dispersion_real
_atom_type_scat_dispersion_imag
_atom_type_scat_source
C C 0.0033 0.0000 'International Tables Vol C Tables 4.2.6.8 and 6.1.1.4'
H H 0.0000 0.0000 'International Tables Vol C Tables 4.2.6.8 and 6.1.1.4'
O O 0.0106 0.0000 'International Tables Vol C Tables 4.2.6.8 and 6.1.1.4'

loop_
_geom_angle_atom_site_label_1
_geom_angle_atom_site_label_2
_geom_angle_atom_site_label_3
_geom_angle
_geom_angle_publ_flag
C4 C1 C2 104.2(4) ?
C4 C1 C5 111.9(4) ?
C2 C1 C5 110.2(4) ?
C4 C1 H1A 110.1 ?
C2 C1 H1A 110.1 ?
C5 C1 H1A 110.1 ?
C3 C2 C1 104.4(4) ?
C3 C2 C8 113.7(4) ?
C1 C2 C8 109.8(3) ?
C3 C2 H2A 109.6 ?
C1 C2 H2A 109.6 ?
C8 C2 H2A 109.6 ?
O2 C3 O1 119.7(5) ?
O2 C3 C2 130.6(5) y
O1 C3 C2 109.6(4) ?
O3 C4 O1 120.7(5) ?
O3 C4 C1 129.3(5) y
O1 C4 C1 110.0(4) ?
C10 C5 C6 109.1(4) ?
C10 C5 C1 107.4(4) ?
C6 C5 C1 106.9(4) ?
C10 C5 H5A 111.1 ?
C6 C5 H5A 111.1 ?
C1 C5 H5A 111.1 ?
C5 C6 C7 111.4(4) ?
C5 C6 H6A 109.3 ?
C7 C6 H6A 109.3 ?
C5 C6 H6B 109.3 ?
C7 C6 H6B 109.3 ?
H6A C6 H6B 108.0 ?
C6 C7 C11 114.5(4) ?
C6 C7 C8 108.3(4) ?
C11 C7 C8 114.4(4) ?
C6 C7 H7A 106.3 ?
C11 C7 H7A 106.3 ?
C8 C7 H7A 106.3 ?
C9 C8 C14 114.6(4) ?
C9 C8 C2 107.3(4) ?
C14 C8 C2 110.7(3) ?
C9 C8 C7 109.0(3) ?
C14 C8 C7 111.2(4) ?
C2 C8 C7 103.3(3) ?
C10 C9 C8 117.5(4) ?
C10 C9 H9A 121.2 ?
C8 C9 H9A 121.2 ?
C9 C10 C19 128.2(4) y
C9 C10 C5 112.1(4) ?
C19 C10 C5 119.7(4) ?
C15 C11 C22 108.5(4) y
C15 C11 C12 108.0(4) ?
C22 C11 C12 113.9(4) y
C15 C11 C7 107.8(4) ?
C22 C11 C7 112.5(4) ?
C12 C11 C7 105.9(3) ?
C13 C12 C11 111.0(4) ?
C13 C12 C18 114.0(4) ?
C11 C12 C18 116.2(4) ?
C13 C12 H12A 104.8 ?
C11 C12 H12A 104.8 ?
C18 C12 H12A 104.8 ?
C12 C13 C14 111.0(4) ?
C12 C13 H13A 109.4 ?
C14 C13 H13A 109.4 ?
C12 C13 H13B 109.4 ?
C14 C13 H13B 109.4 ?
H13A C13 H13B 108.0 ?
C13 C14 C8 112.8(4) ?
C13 C14 H14A 109.0 ?
C8 C14 H14A 109.0 ?
C13 C14 H14B 109.0 ?
C8 C14 H14B 109.0 ?
H14A C14 H14B 107.8 ?
C16 C15 C11 113.7(4) ?
C16 C15 H15A 108.8 ?
C11 C15 H15A 108.8 ?
C16 C15 H15B 108.8 ?
C11 C15 H15B 108.8 ?
H15A C15 H15B 107.7 ?
C15 C16 C17 110.7(4) ?
C15 C16 H16A 109.5 ?
C17 C16 H16A 109.5 ?
C15 C16 H16B 109.5 ?
C17 C16 H16B 109.5 ?
H16A C16 H16B 108.1 ?
C16 C17 C18 113.0(4) ?
C16 C17 H17A 109.0 ?
C18 C17 H17A 109.0 ?
C16 C17 H17B 109.0 ?
C18 C17 H17B 109.0 ?
H17A C17 H17B 107.8 ?
C24 C18 C23 111.4(4) ?
C24 C18 C17 106.0(4) ?
C23 C18 C17 110.1(5) ?
C24 C18 C12 104.9(4) ?
C23 C18 C12 115.2(4) ?
C17 C18 C12 108.8(4) ?
C10 C19 C20 113.3(4) ?
C10 C19 C21 110.9(4) ?
C20 C19 C21 110.6(5) ?
C10 C19 H19A 107.2 ?
C20 C19 H19A 107.2 ?
C21 C19 H19A 107.2 ?
C19 C20 H20A 109.5 ?
C19 C20 H20B 109.5 ?
H20A C20 H20B 109.5 ?
C19 C20 H20C 109.5 ?
H20A C20 H20C 109.5 ?
H20B C20 H20C 109.5 ?
C19 C21 H21A 109.5 ?
C19 C21 H21B 109.5 ?
H21A C21 H21B 109.5 ?
C19 C21 H21C 109.5 ?
H21A C21 H21C 109.5 ?
H21B C21 H21C 109.5 ?
C11 C22 H22A 109.5 ?
C11 C22 H22B 109.5 ?
H22A C22 H22B 109.5 ?
C11 C22 H22C 109.5 ?
H22A C22 H22C 109.5 ?
H22B C22 H22C 109.5 ?
C18 C23 H23A 109.5 ?
C18 C23 H23B 109.5 ?
H23A C23 H23B 109.5 ?
C18 C23 H23C 109.5 ?
H23A C23 H23C 109.5 ?
H23B C23 H23C 109.5 ?
O5 C24 O4 121.3(5) ?
O5 C24 C18 125.4(5) ?
O4 C24 C18 113.3(4) ?
O4 C25 C26 108.0(6) ?
O4 C25 H25A 110.1 ?
C26 C25 H25A 110.1 ?
O4 C25 H25B 110.1 ?
C26 C25 H25B 110.1 ?
H25A C25 H25B 108.4 ?
C25 C26 H26A 109.5 ?
C25 C26 H26B 109.5 ?
H26A C26 H26B 109.5 ?
C25 C26 H26C 109.5 ?
H26A C26 H26C 109.5 ?
H26B C26 H26C 109.5 ?
C4 O1 C3 111.2(4) ?
C24 O4 C25 118.3(5) ?

loop_
_geom_bond_atom_site_label_1
_geom_bond_atom_site_label_2
_geom_bond_distance
_geom_bond_publ_flag
C1 C4 1.506(7) ?
C1 C2 1.529(6) ?
C1 C5 1.530(6) ?
C1 H1A 0.9800 ?
C2 C3 1.503(7) ?
C2 C8 1.568(6) y
C2 H2A 0.9800 ?
C3 O2 1.178(6) ?
C3 O1 1.389(6) ?
C4 O3 1.181(6) ?
C4 O1 1.376(6) ?
C5 C10 1.519(6) ?
C5 C6 1.526(6) ?
C5 H5A 0.9800 ?
C6 C7 1.538(6) ?
C6 H6A 0.9700 ?
C6 H6B 0.9700 ?
C7 C11 1.555(6) y
C7 C8 1.577(6) y
C7 H7A 0.9800 ?
C8 C9 1.492(6) y
C8 C14 1.524(6) ?
C9 C10 1.329(6) ?
C9 H9A 0.9300 ?
C10 C19 1.509(6) ?
C11 C15 1.538(6) ?
C11 C22 1.540(6) ?
C11 C12 1.554(6) y
C12 C13 1.519(7) ?
C12 C18 1.557(7) y
C12 H12A 0.9800 ?
C13 C14 1.520(7) ?
C13 H13A 0.9700 ?
C13 H13B 0.9700 ?
C14 H14A 0.9700 ?
C14 H14B 0.9700 ?
C15 C16 1.514(7) ?
C15 H15A 0.9700 ?
C15 H15B 0.9700 ?
C16 C17 1.524(7) ?
C16 H16A 0.9700 ?
C16 H16B 0.9700 ?
C17 C18 1.542(8) ?
C17 H17A 0.9700 ?
C17 H17B 0.9700 ?
C18 C24 1.523(7) ?
C18 C23 1.537(7) ?
C19 C20 1.511(7) ?
C19 C21 1.527(7) ?
C19 H19A 0.9800 ?
C20 H20A 0.9600 ?
C20 H20B 0.9600 ?
C20 H20C 0.9600 ?
C21 H21A 0.9600 ?
C21 H21B 0.9600 ?
C21 H21C 0.9600 ?
C22 H22A 0.9600 ?
C22 H22B 0.9600 ?
C22 H22C 0.9600 ?
C23 H23A 0.9600 ?
C23 H23B 0.9600 ?
C23 H23C 0.9600 ?
C24 O5 1.196(6) ?
C24 O4 1.321(6) ?
C25 O4 1.442(6) ?
C25 C26 1.445(9) ?
C25 H25A 0.9700 ?
C25 H25B 0.9700 ?
C26 H26A 0.9600 ?
C26 H26B 0.9600 ?
C26 H26C 0.9600 ?

loop_
_geom_torsion_atom_site_label_1
_geom_torsion_atom_site_label_2
_geom_torsion_atom_site_label_3
_geom_torsion_atom_site_label_4
_geom_torsion
_geom_torsion_publ_flag
C4 C1 C2 C3 -7.1(5) ?
C5 C1 C2 C3 -127.3(4) y
C4 C1 C2 C8 115.2(4) ?
C5 C1 C2 C8 -5.0(5) ?
C1 C2 C3 O2 -174.8(5) ?
C8 C2 C3 O2 65.5(7) ?
C1 C2 C3 O1 6.3(5) ?
C8 C2 C3 O1 -113.4(4) ?
C2 C1 C4 O3 -171.1(6) ?
C5 C1 C4 O3 -52.0(8) ?
C2 C1 C4 O1 5.9(5) ?
C5 C1 C4 O1 124.9(4) ?
C4 C1 C5 C10 -56.7(5) ?
C2 C1 C5 C10 58.8(5) ?
C4 C1 C5 C6 -173.7(4) ?
C2 C1 C5 C6 -58.2(5) ?
C10 C5 C6 C7 -54.9(5) ?
C1 C5 C6 C7 61.0(5) ?
C5 C6 C7 C11 129.6(4) ?
C5 C6 C7 C8 0.7(5) ?
C3 C2 C8 C9 66.7(5) ?
C1 C2 C8 C9 -49.9(4) ?
C3 C2 C8 C14 -59.0(5) ?
C1 C2 C8 C14 -175.6(4) ?
C3 C2 C8 C7 -178.2(4) ?
C1 C2 C8 C7 65.2(4) ?
C6 C7 C8 C9 51.8(5) ?
C11 C7 C8 C9 -77.2(4) ?
C6 C7 C8 C14 179.1(4) y
C11 C7 C8 C14 50.1(5) ?
C6 C7 C8 C2 -62.0(4) ?
C11 C7 C8 C2 168.9(3) ?
C14 C8 C9 C10 -179.7(4) y
C2 C8 C9 C10 56.9(5) ?
C7 C8 C9 C10 -54.3(5) ?
C8 C9 C10 C19 178.1(4) ?
C8 C9 C10 C5 -1.9(6) ?
C6 C5 C10 C9 58.0(5) y
C1 C5 C10 C9 -57.6(5) y
C6 C5 C10 C19 -122.0(4) ?
C1 C5 C10 C19 122.4(4) ?
C6 C7 C11 C15 63.5(5) ?
C8 C7 C11 C15 -170.6(4) ?
C6 C7 C11 C22 -56.0(5) ?
C8 C7 C11 C22 69.8(5) ?
C6 C7 C11 C12 178.9(4) ?
C8 C7 C11 C12 -55.2(4) ?
C15 C11 C12 C13 176.3(4) ?
C22 C11 C12 C13 -63.1(5) ?
C7 C11 C12 C13 61.1(4) ?
C15 C11 C12 C18 -51.3(5) ?
C22 C11 C12 C18 69.2(5) ?
C7 C11 C12 C18 -166.6(4) ?
C11 C12 C13 C14 -63.0(5) ?
C18 C12 C13 C14 163.6(4) ?
C12 C13 C14 C8 55.4(5) ?
C9 C8 C14 C13 76.2(5) ?
C2 C8 C14 C13 -162.3(4) ?
C7 C8 C14 C13 -48.0(5) ?
C22 C11 C15 C16 -70.3(5) ?
C12 C11 C15 C16 53.6(5) ?
C7 C11 C15 C16 167.6(4) ?
C11 C15 C16 C17 -58.0(5) ?
C15 C16 C17 C18 57.1(6) ?
C16 C17 C18 C24 -164.9(4) ?
C16 C17 C18 C23 74.5(5) ?
C16 C17 C18 C12 -52.6(5) ?
C13 C12 C18 C24 -64.6(5) ?
C11 C12 C18 C24 164.4(4) ?
C13 C12 C18 C23 58.2(6) ?
C11 C12 C18 C23 -72.8(6) ?
C13 C12 C18 C17 -177.7(4) ?
C11 C12 C18 C17 51.3(5) ?
C9 C10 C19 C20 10.6(7) ?
C5 C10 C19 C20 -169.4(4) ?
C9 C10 C19 C21 -114.6(6) ?
C5 C10 C19 C21 65.4(6) ?
C23 C18 C24 O5 180.0(6) y
C17 C18 C24 O5 60.3(7) ?
C12 C18 C24 O5 -54.7(7) ?
C23 C18 C24 O4 -0.9(7) y
C17 C18 C24 O4 -120.6(5) ?
C12 C18 C24 O4 124.4(5) ?
O3 C4 O1 C3 175.2(5) ?
C1 C4 O1 C3 -2.1(6) ?
O2 C3 O1 C4 178.1(4) ?
C2 C3 O1 C4 -2.8(5) ?
O5 C24 O4 C25 0.5(9) ?
C18 C24 O4 C25 -178.6(5) ?
C26 C25 O4 C24 -161.7(7) ?

loop_
_cod_related_entry_id
_cod_related_entry_database
_cod_related_entry_code
1 ChemSpider 24734871
